data_4320064
loop_
_publ_author_name
'J. C\'ampora'
'J. A. L\'opez'
'P. Palma'
'D. del Rio'
'E. Carmona'
'P. Valerga'
'C. Graiff'
'A. Tiripicchio'

_publ_section_title
;
 Synthesis and Insertion Reactions of the Cyclometalated Palladium-Alkyl
 Complexes Pd(CH2CMe2-o-C6H4)L2. Observation of a Pentacoordinated
 Intermediate in the Insertion of SO2
;
_journal_name_full 'Inorganic Chemistry'
_journal_page_first 4116
_journal_page_last 4126
_journal_paper_doi 10.1021/ic010114r
_journal_volume 40
_journal_year 2001
_chemical_formula_sum 'C18 H24 Pd'
_chemical_formula_weight 346.77
_chemical_name_systematic
;
  ?
;
_space_group_IT_number 61
_symmetry_cell_setting orthorhombic
_symmetry_space_group_name_Hall '-P 2ac 2ab'
_symmetry_space_group_name_H-M 'P b c a'
_atom_sites_solution_hydrogens geom
_atom_sites_solution_primary direct
_atom_sites_solution_secondary difmap
_audit_creation_method SHELXL-97
_cell_angle_alpha 90.00
_cell_angle_beta 90.00
_cell_angle_gamma 90.00
_cell_formula_units_Z 8
_cell_length_a 19.908(5)
_cell_length_b 10.311(4)
_cell_length_c 14.735(5)
_cell_measurement_reflns_used 24
_cell_measurement_temperature 293(2)
_cell_volume 3024.7(17)
_computing_structure_refinement 'SHELXL-97 (Sheldrick, 1997)'
_computing_structure_solution 'SHELXS-97 (Sheldrick, 1990)'
_diffrn_ambient_temperature 293(2)
_diffrn_measured_fraction_theta_full 0.896
_diffrn_measured_fraction_theta_max 0.896
_diffrn_measurement_device_type 'Siemens AED'
_diffrn_measurement_method '\q/2\q scan'
_diffrn_radiation_monochromator graphite
_diffrn_radiation_source 'fine-focus sealed tube'
_diffrn_radiation_type MoK\a
_diffrn_radiation_wavelength 0.71073
_diffrn_reflns_av_R_equivalents 0.0000
_diffrn_reflns_av_sigmaI/netI 0.0221
_diffrn_reflns_limit_h_max 0
_diffrn_reflns_limit_h_min -28
_diffrn_reflns_limit_k_max 0
_diffrn_reflns_limit_k_min -14
_diffrn_reflns_limit_l_max 0
_diffrn_reflns_limit_l_min -20
_diffrn_reflns_number 4458
_diffrn_reflns_theta_full 30.18
_diffrn_reflns_theta_max 30.18
_diffrn_reflns_theta_min 3.16
_diffrn_standards_interval_count 100
_diffrn_standards_number 1
_exptl_absorpt_coefficient_mu 1.212
_exptl_absorpt_correction_T_max 1.000
_exptl_absorpt_correction_T_min 0.436
_exptl_absorpt_correction_type empirical
_exptl_crystal_density_diffrn 1.523
_exptl_crystal_density_method 'not measured'
_exptl_crystal_F_000 1424
_refine_diff_density_max 1.028
_refine_diff_density_min -1.532
_refine_diff_density_rms 0.115
_refine_ls_extinction_coef 0.0019(4)
_refine_ls_extinction_expression Fc^*^=kFc[1+0.001xFc^2^\l^3^/sin(2\q)]^-1/4^
_refine_ls_extinction_method SHELXL
_refine_ls_goodness_of_fit_ref 1.010
_refine_ls_hydrogen_treatment mixed
_refine_ls_matrix_type full
_refine_ls_number_parameters 179
_refine_ls_number_reflns 4458
_refine_ls_number_restraints 0
_refine_ls_restrained_S_all 1.010
_refine_ls_R_factor_all 0.0613
_refine_ls_R_factor_gt 0.0423
_refine_ls_shift/su_max 0.001
_refine_ls_shift/su_mean 0.000
_refine_ls_structure_factor_coef Fsqd
_refine_ls_weighting_details 'w=1/[\s^2^(Fo^2^)+(0.0887P)^2^+0.0000P] where P=(Fo^2^+2Fc^2^)/3'
_refine_ls_weighting_scheme calc
_refine_ls_wR_factor_gt 0.1214
_refine_ls_wR_factor_ref 0.1303
_reflns_number_gt 2982
_reflns_number_total 4458
_reflns_threshold_expression >2sigma(I)
_cod_data_source_file ic010114r_2.cif
_cod_data_source_block r241f
_cod_depositor_comments
;
The following automatic conversions were performed:

'_refine_ls_weighting_scheme' value 'calc
w=1/[\s^2^(Fo^2^)+(0.0887P)^2^+0.0000P] where P=(Fo^2^+2Fc^2^)/3' was
changed to 'calc'. New tag '_refine_ls_weighting_details' was
created. The value of the new tag was set to
'w=1/[\s^2^(Fo^2^)+(0.0887P)^2^+0.0000P] where P=(Fo^2^+2Fc^2^)/3'.

Automatic conversion script
Id: cif_fix_values 3143 2015-03-26 13:38:13Z robertas 
;
_cod_database_code 4320064

loop_
_symmetry_equiv_pos_as_xyz
'x, y, z'
'x+1/2, -y+1/2, -z'
'-x, y+1/2, -z+1/2'
'-x+1/2, -y, z+1/2'
'-x, -y, -z'
'-x-1/2, y-1/2, z'
'x, -y-1/2, z-1/2'
'x-1/2, y, -z-1/2'

loop_
_atom_site_label
_atom_site_type_symbol
_atom_site_fract_x
_atom_site_fract_y
_atom_site_fract_z
_atom_site_U_iso_or_equiv
_atom_site_adp_type
_atom_site_occupancy
_atom_site_calc_flag
_atom_site_refinement_flags
_atom_site_disorder_assembly
_atom_site_disorder_group
C1 C 0.84621(14) 0.0536(3) 0.7060(2) 0.0398(6) Uani 1 d . . .
C2 C 0.83250(16) 0.0458(3) 0.7981(2) 0.0488(7) Uani 1 d . . .
H2 H 0.8414 0.1168 0.8351 0.065(6) Uiso 1 calc R . .
C3 C 0.80593(18) -0.0655(4) 0.8357(3) 0.0560(9) Uani 1 d . . .
H3 H 0.7979 -0.0695 0.8978 0.065(6) Uiso 1 calc R . .
C4 C 0.79132(18) -0.1706(4) 0.7818(3) 0.0566(9) Uani 1 d . . .
H4 H 0.7727 -0.2449 0.8072 0.065(6) Uiso 1 calc R . .
C5 C 0.80421(15) -0.1656(3) 0.6908(3) 0.0493(7) Uani 1 d . . .
H5 H 0.7942 -0.2369 0.6546 0.065(6) Uiso 1 calc R . .
C6 C 0.83214(13) -0.0551(3) 0.6517(2) 0.0390(6) Uani 1 d . . .
C7 C 0.85179(16) -0.0428(3) 0.5538(2) 0.0430(6) Uani 1 d . . .
C8 C 0.8079(2) -0.1198(4) 0.4894(3) 0.0661(10) Uani 1 d . . .
H8A H 0.8235 -0.1077 0.4283 0.080(8) Uiso 1 calc R . .
H8B H 0.7623 -0.0903 0.4943 0.080(8) Uiso 1 calc R . .
H8C H 0.8101 -0.2101 0.5049 0.080(8) Uiso 1 calc R . .
C9 C 0.92445(18) -0.0899(4) 0.5439(3) 0.0596(9) Uani 1 d . . .
H9A H 0.9380 -0.0830 0.4815 0.061(6) Uiso 1 calc R . .
H9B H 0.9275 -0.1788 0.5629 0.061(6) Uiso 1 calc R . .
H9C H 0.9534 -0.0375 0.5809 0.061(6) Uiso 1 calc R . .
C10 C 0.84904(19) 0.1026(3) 0.5343(2) 0.0499(7) Uani 1 d . . .
H10A H 0.8030 0.1274 0.5217 0.054(7) Uiso 1 calc R . .
H10B H 0.8756 0.1213 0.4807 0.054(7) Uiso 1 calc R . .
C11 C 0.8962(2) 0.3607(4) 0.7573(3) 0.0592(9) Uani 1 d . . .
H11 H 0.8596 0.3239 0.7869 0.072(7) Uiso 1 calc R . .
C12 C 0.9532(2) 0.2905(4) 0.7532(3) 0.0607(10) Uani 1 d . . .
H12 H 0.9528 0.2133 0.7859 0.072(7) Uiso 1 calc R . .
C13 C 1.0177(2) 0.3193(6) 0.7031(4) 0.0932(17) Uani 1 d . . .
H13A H 1.0443 0.3766 0.7410 0.142(10) Uiso 1 calc R . .
H13B H 1.0424 0.2387 0.6976 0.142(10) Uiso 1 calc R . .
C14 C 1.0138(2) 0.3772(5) 0.6134(3) 0.0774(13) Uani 1 d . . .
H14A H 1.0542 0.3540 0.5805 0.142(10) Uiso 1 calc R . .
H14B H 1.0139 0.4707 0.6205 0.142(10) Uiso 1 calc R . .
C15 C 0.95476(19) 0.3411(4) 0.5564(2) 0.0547(8) Uani 1 d . . .
H15 H 0.9606 0.2742 0.5148 0.072(7) Uiso 1 calc R . .
C16 C 0.8939(2) 0.3973(4) 0.5600(3) 0.0573(9) Uani 1 d . . .
H16 H 0.8621 0.3664 0.5191 0.072(7) Uiso 1 calc R . .
C17 C 0.8711(3) 0.5035(5) 0.6220(4) 0.0864(16) Uani 1 d . . .
H17A H 0.8897 0.5842 0.5994 0.142(10) Uiso 1 calc R . .
H17B H 0.8227 0.5100 0.6167 0.142(10) Uiso 1 calc R . .
C18 C 0.8870(3) 0.4949(4) 0.7173(4) 0.0926(19) Uani 1 d . . .
H18A H 0.8516 0.5380 0.7508 0.142(10) Uiso 1 calc R . .
H18B H 0.9281 0.5433 0.7277 0.142(10) Uiso 1 calc R . .
Pd1 Pd 0.884150(11) 0.20926(2) 0.639947(15) 0.03699(11) Uani 1 d . . .

loop_
_atom_site_aniso_label
_atom_site_aniso_U_11
_atom_site_aniso_U_22
_atom_site_aniso_U_33
_atom_site_aniso_U_23
_atom_site_aniso_U_13
_atom_site_aniso_U_12
C1 0.0355(13) 0.0414(14) 0.0426(15) 0.0036(12) -0.0005(12) 0.0019(12)
C2 0.0519(18) 0.0503(18) 0.0442(16) 0.0007(14) 0.0043(14) 0.0048(14)
C3 0.0524(19) 0.065(2) 0.0507(18) 0.0164(17) 0.0139(15) 0.0063(17)
C4 0.0457(17) 0.0520(18) 0.072(3) 0.0217(18) 0.0082(17) -0.0007(15)
C5 0.0391(15) 0.0412(15) 0.068(2) 0.0033(16) -0.0016(15) -0.0025(12)
C6 0.0305(12) 0.0402(15) 0.0462(16) 0.0016(12) -0.0008(11) 0.0019(10)
C7 0.0432(15) 0.0438(15) 0.0420(15) -0.0054(12) -0.0008(13) -0.0009(13)
C8 0.078(3) 0.062(2) 0.058(2) -0.0138(19) -0.013(2) -0.008(2)
C9 0.0498(19) 0.068(2) 0.061(2) -0.0058(18) 0.0155(17) 0.0068(16)
C10 0.061(2) 0.0495(18) 0.0388(15) 0.0006(14) -0.0082(15) -0.0054(15)
C11 0.076(3) 0.054(2) 0.0479(19) -0.0103(16) 0.0066(17) -0.0093(19)
C12 0.059(2) 0.075(3) 0.0488(19) 0.0040(17) -0.0153(17) -0.0217(18)
C13 0.052(2) 0.134(4) 0.094(4) 0.037(3) -0.023(2) -0.032(3)
C14 0.055(2) 0.103(3) 0.074(3) -0.005(3) 0.007(2) -0.023(2)
C15 0.060(2) 0.0538(19) 0.0503(18) 0.0050(16) 0.0078(16) -0.0078(16)
C16 0.070(2) 0.0429(18) 0.059(2) 0.0116(15) -0.0003(17) 0.0002(15)
C17 0.117(4) 0.058(3) 0.084(4) 0.005(2) 0.010(3) 0.029(3)
C18 0.145(5) 0.045(2) 0.087(4) -0.013(2) 0.022(3) 0.009(3)
Pd1 0.03885(15) 0.03530(15) 0.03681(15) 0.00080(8) -0.00132(9) -0.00167(8)

loop_
_atom_type_symbol
_atom_type_description
_atom_type_scat_dispersion_real
_atom_type_scat_dispersion_imag
_atom_type_scat_source
Pd Pd -0.9988 1.0072 'International Tables Vol C Tables 4.2.6.8 and 6.1.1.4'
C C 0.0033 0.0016 'International Tables Vol C Tables 4.2.6.8 and 6.1.1.4'
H H 0.0000 0.0000 'International Tables Vol C Tables 4.2.6.8 and 6.1.1.4'

loop_
_geom_angle_atom_site_label_1
_geom_angle_atom_site_label_2
_geom_angle_atom_site_label_3
_geom_angle
_geom_angle_site_symmetry_1
_geom_angle_site_symmetry_3
_geom_angle_publ_flag
C2 C1 C6 118.2(3) . . ?
C2 C1 Pd1 126.2(2) . . ?
C6 C1 Pd1 115.7(2) . . ?
C3 C2 C1 121.1(3) . . ?
C4 C3 C2 120.3(3) . . ?
C5 C4 C3 119.8(3) . . ?
C4 C5 C6 120.8(3) . . ?
C5 C6 C1 119.8(3) . . ?
C5 C6 C7 124.8(3) . . ?
C1 C6 C7 115.4(3) . . ?
C6 C7 C8 114.1(3) . . ?
C6 C7 C10 104.7(3) . . ?
C8 C7 C10 112.1(3) . . ?
C6 C7 C9 108.2(3) . . ?
C8 C7 C9 108.6(3) . . ?
C10 C7 C9 109.1(3) . . ?
C7 C10 Pd1 112.0(2) . . ?
C12 C11 C18 125.0(4) . . ?
C12 C11 Pd1 72.2(2) . . ?
C18 C11 Pd1 108.0(3) . . ?
C11 C12 C13 129.2(4) . . ?
C11 C12 Pd1 74.1(2) . . ?
C13 C12 Pd1 102.9(3) . . ?
C14 C13 C12 118.7(4) . . ?
C13 C14 C15 116.9(4) . . ?
C16 C15 C14 125.5(4) . . ?
C16 C15 Pd1 71.6(2) . . ?
C14 C15 Pd1 109.0(3) . . ?
C15 C16 C17 127.8(4) . . ?
C15 C16 Pd1 74.4(2) . . ?
C17 C16 Pd1 106.4(3) . . ?
C18 C17 C16 118.9(4) . . ?
C17 C18 C11 117.5(4) . . ?
C1 Pd1 C10 79.08(13) . . ?
C1 Pd1 C16 162.97(13) . . ?
C10 Pd1 C16 95.39(14) . . ?
C1 Pd1 C15 161.81(13) . . ?
C10 Pd1 C15 96.86(14) . . ?
C16 Pd1 C15 34.07(13) . . ?
C1 Pd1 C12 99.30(13) . . ?
C10 Pd1 C12 162.11(15) . . ?
C16 Pd1 C12 90.82(15) . . ?
C15 Pd1 C12 79.06(14) . . ?
C1 Pd1 C11 102.24(13) . . ?
C10 Pd1 C11 164.25(15) . . ?
C16 Pd1 C11 78.78(15) . . ?
C15 Pd1 C11 86.50(14) . . ?
C12 Pd1 C11 33.63(14) . . ?

loop_
_geom_bond_atom_site_label_1
_geom_bond_atom_site_label_2
_geom_bond_distance
_geom_bond_site_symmetry_2
_geom_bond_publ_flag
C1 C2 1.386(4) . ?
C1 C6 1.405(4) . ?
C1 Pd1 2.023(3) . ?
C2 C3 1.380(5) . ?
C3 C4 1.375(6) . ?
C4 C5 1.366(5) . ?
C5 C6 1.393(4) . ?
C6 C7 1.500(4) . ?
C7 C8 1.514(5) . ?
C7 C10 1.528(5) . ?
C7 C9 1.533(5) . ?
C10 Pd1 2.030(3) . ?
C11 C12 1.348(6) . ?
C11 C18 1.515(6) . ?
C11 Pd1 2.342(4) . ?
C12 C13 1.511(6) . ?
C12 Pd1 2.319(4) . ?
C13 C14 1.452(7) . ?
C14 C15 1.492(6) . ?
C15 C16 1.344(5) . ?
C15 Pd1 2.311(3) . ?
C16 C17 1.496(6) . ?
C16 Pd1 2.276(4) . ?
C17 C18 1.442(7) . ?
